data_9017475
loop_
_publ_author_name
'Mereiter, K.'

_publ_section_title
;
 Experimental crystal structure determination
 Note: T = 100 K
;
_journal_name_full 'ICSD Communications'
_journal_paper_doi 10.25505/fiz.icsd.cc20vqvg
_journal_volume 2018
_journal_year 2018
_chemical_compound_source 'Tierra Amarilla, Chile'
_chemical_formula_sum 'Fe H7 O8 S'
_chemical_name_mineral Amarantite
_space_group_IT_number 2
_space_group_name_Hall '-P 1'
_space_group_name_H-M_alt 'P -1'
_symmetry_space_group_name_H-M 'P -1'
_cell_angle_alpha 97.564
_cell_angle_beta 95.709
_cell_angle_gamma 90.355
_cell_length_a 6.6278
_cell_length_b 8.8605
_cell_length_c 11.5790
_cell_formula_units_Z 4
_cell_volume 670.595
_database_code_amcsd 0020885
_diffrn_ambient_temperature 100
_exptl_crystal_density_diffrn 2.208
_cod_data_source_file inputs/fixed/downloads/15/15222.cif
_cod_data_source_block 15222
_cod_original_cell_volume 670.596
_cod_original_formula_sum 'Fe S O8 H7'
_cod_database_code 9017475

loop_
_space_group_symop_operation_xyz
x,y,z
-x,-y,-z

loop_
_atom_site_aniso_label
_atom_site_aniso_U_11
_atom_site_aniso_U_22
_atom_site_aniso_U_33
_atom_site_aniso_U_12
_atom_site_aniso_U_13
_atom_site_aniso_U_23
Fe1 0.00500 0.00535 0.00484 0.00026 0.00061 0.00065
Fe2 0.00533 0.00609 0.00503 0.00035 0.00050 0.00124
S1 0.00599 0.00695 0.00498 0.00024 0.00062 0.00034
O1 0.00970 0.00830 0.00460 0.00104 0.00024 0.00072
O2 0.01000 0.00860 0.00820 0.00309 0.00282 0.00199
O3 0.00750 0.01660 0.00790 0.00160 0.00294 0.00280
O4 0.01340 0.00960 0.00940 -0.00320 -0.00230 -0.00080
S2 0.00498 0.00522 0.00590 0.00031 0.00082 0.00141
O5 0.00640 0.00980 0.00630 0.00131 0.00002 0.00250
O6 0.00730 0.00830 0.00760 0.00069 0.00296 0.00199
O7 0.01000 0.00670 0.01080 0.00298 0.00309 0.00170
O8 0.00750 0.00780 0.00940 -0.00256 -0.00094 0.00271
O9 0.00650 0.00790 0.00530 0.00097 0.00029 0.00117
O1W 0.01090 0.00840 0.00920 -0.00154 0.00311 0.00120
O2W 0.00830 0.01050 0.00750 -0.00222 -0.00007 0.00190
O3W 0.00920 0.01630 0.00700 0.00390 0.00153 0.00420
O4W 0.00870 0.00790 0.01470 0.00024 0.00370 0.00310
O5W 0.01110 0.01030 0.01630 -0.00070 0.00100 0.00370
O6W 0.01410 0.00890 0.01180 0.00180 0.00170 0.00240
O7W 0.01160 0.01170 0.01020 -0.00020 -0.00090 0.00100

loop_
_atom_site_label
_atom_site_fract_x
_atom_site_fract_y
_atom_site_fract_z
_atom_site_U_iso_or_equiv
Fe1 0.35586 0.58823 0.56394 0.00506
Fe2 0.72601 0.42698 0.73715 0.00544
S1 0.42256 0.67187 0.85013 0.00601
O1 0.35448 0.70163 0.72753 0.00756
O2 0.53395 0.52634 0.84282 0.00873
O3 0.24095 0.65498 0.90930 0.01041
O4 0.55386 0.79765 0.90699 0.01126
S2 -0.05575 0.71187 0.43207 0.00529
O5 0.06463 0.66801 0.53826 0.00743
O6 0.08264 0.72074 0.34002 0.00749
O7 -0.15008 0.85710 0.45951 0.00896
O8 -0.21049 0.59144 0.38790 0.00823
O9 0.61304 0.48829 0.59596 0.00655
O1W 0.47052 0.79781 0.53909 0.00935
H1A 0.53892 0.83803 0.59574 0.02800
H1B 0.53006 0.80414 0.48307 0.02800
O2W 0.90906 0.61746 0.75213 0.00877
H2A 0.93580 0.64089 0.69092 0.04200
H2B 0.00973 0.62781 0.79687 0.02800
O3W 0.89662 0.38697 0.88658 0.01055
H3A 0.84708 0.37561 0.94516 0.03400
H3B 0.99775 0.33824 0.88482 0.02500
O4W 0.54804 0.23774 0.73279 0.01009
H4A 0.59428 0.15464 0.73345 0.03100
H4B 0.45368 0.24344 0.77109 0.02700
O5W 0.68862 0.95517 0.73111 0.01241
H5A 0.80904 0.95389 0.72969 0.03000
H5B 0.66150 0.91509 0.78577 0.04000
O6W 0.10335 0.96652 0.72094 0.01150
H6A 0.17000 0.89141 0.71842 0.02500
H6B 0.11004 0.00191 0.66131 0.03700
O7W 0.23899 0.21972 0.87282 0.01131
H7B 0.29138 0.20604 0.93577 0.04000
H7A 0.20096 0.13892 0.83804 0.02800

loop_
_cod_related_entry_id
_cod_related_entry_database
_cod_related_entry_code
1 AMCSD 0020885
